data_4124739
loop_
_publ_author_name
'Wang, Jian'
'Kovnir, Kirill'

_publ_section_title
;
 Elusive \b-Zn8Sb7: A New Zinc Antimonide Thermoelectric.
;
_journal_issue 39
_journal_name_full 'Journal of the American Chemical Society'
_journal_page_first 12474
_journal_page_last 12477
_journal_paper_doi 10.1021/jacs.5b08214
_journal_volume 137
_journal_year 2015
_chemical_formula_sum 'Sb7 Zn8'
_chemical_formula_weight 1375.21
_chemical_name_systematic
; 
 ? 
;
_space_group_IT_number 31
_symmetry_cell_setting orthorhombic
_symmetry_space_group_name_Hall 'P 2ac -2'
_symmetry_space_group_name_H-M 'P m n 21'
_atom_sites_solution_hydrogens none
_atom_sites_solution_primary direct
_atom_sites_solution_secondary difmap
_audit_creation_method SHELXL-97
_cell_angle_alpha 90.00
_cell_angle_beta 90.00
_cell_angle_gamma 90.00
_cell_formula_units_Z 4
_cell_length_a 15.0291(10)
_cell_length_b 7.7310(5)
_cell_length_c 12.7431(9)
_cell_measurement_temperature 90(2)
_cell_volume 1480.62(17)
_computing_structure_refinement 'SHELXL-97 (Sheldrick, 1997)'
_computing_structure_solution 'SHELXS-97 (Sheldrick, 1990)'
_diffrn_ambient_temperature 90(2)
_diffrn_measured_fraction_theta_full 0.999
_diffrn_measured_fraction_theta_max 0.999
_diffrn_measurement_device_type 'Bruker Apex II CCD'
_diffrn_radiation_monochromator graphite
_diffrn_radiation_source 'fine-focus sealed tube'
_diffrn_radiation_type MoK\a
_diffrn_radiation_wavelength 0.71073
_diffrn_reflns_av_R_equivalents 0.0000
_diffrn_reflns_av_sigmaI/netI 0.0354
_diffrn_reflns_limit_h_max 17
_diffrn_reflns_limit_h_min -17
_diffrn_reflns_limit_k_max 9
_diffrn_reflns_limit_k_min -9
_diffrn_reflns_limit_l_max 15
_diffrn_reflns_limit_l_min -15
_diffrn_reflns_number 2917
_diffrn_reflns_theta_full 24.98
_diffrn_reflns_theta_max 24.98
_diffrn_reflns_theta_min 2.63
_exptl_absorpt_coefficient_mu 25.184
_exptl_absorpt_correction_T_max 0.5187
_exptl_absorpt_correction_T_min 0.3657
_exptl_absorpt_correction_type multi-scan
_exptl_absorpt_process_details 'SADABS v2.03 (Bruker, 2003)'
_exptl_crystal_colour black
_exptl_crystal_density_diffrn 6.169
_exptl_crystal_density_method 'not measured'
_exptl_crystal_description block
_exptl_crystal_F_000 2388
_exptl_crystal_size_max 0.05
_exptl_crystal_size_mid 0.04
_exptl_crystal_size_min 0.03
_refine_diff_density_max 2.783
_refine_diff_density_min -2.875
_refine_diff_density_rms 0.522
_refine_ls_abs_structure_details 'Flack H D (1983), Acta Cryst. A39, 876-881'
_refine_ls_abs_structure_Flack 0.0(3)
_refine_ls_extinction_coef 0.00020(4)
_refine_ls_extinction_expression Fc^*^=kFc[1+0.001xFc^2^\l^3^/sin(2\q)]^-1/4^
_refine_ls_extinction_method SHELXL
_refine_ls_goodness_of_fit_ref 1.340
_refine_ls_hydrogen_treatment none
_refine_ls_matrix_type full
_refine_ls_number_parameters 155
_refine_ls_number_reflns 2710
_refine_ls_number_restraints 1
_refine_ls_restrained_S_all 1.340
_refine_ls_R_factor_all 0.0476
_refine_ls_R_factor_gt 0.0461
_refine_ls_shift/su_max 0.000
_refine_ls_shift/su_mean 0.000
_refine_ls_structure_factor_coef Fsqd
_refine_ls_weighting_details 'calc w=1/[\s^2^(Fo^2^)+(0.0000P)^2^+161.3000P] where P=(Fo^2^+2Fc^2^)/3'
_refine_ls_weighting_scheme calc
_refine_ls_wR_factor_gt 0.1172
_refine_ls_wR_factor_ref 0.1177
_reflns_number_gt 2622
_reflns_number_total 2710
_reflns_threshold_expression >2sigma(I)
_cod_data_source_file ja5b08214_si_002.cif
_cod_data_source_block shelxl
_cod_original_sg_symbol_H-M Pmn2(1)
_cod_database_code 4124739

loop_
_symmetry_equiv_pos_as_xyz
'x, y, z'
'-x+1/2, -y, z+1/2'
'x+1/2, -y, z+1/2'
'-x, y, z'

loop_
_atom_site_label
_atom_site_type_symbol
_atom_site_fract_x
_atom_site_fract_y
_atom_site_fract_z
_atom_site_U_iso_or_equiv
_atom_site_adp_type
_atom_site_occupancy
_atom_site_symmetry_multiplicity
_atom_site_calc_flag
_atom_site_refinement_flags
Zn1 Zn 0.1764(2) 0.0274(4) 1.1421(3) 0.0120(7) Uani 1 1 d .
Zn2 Zn 0.0990(2) 0.5133(5) 0.2179(3) 0.0098(7) Uani 1 1 d .
Zn3 Zn 0.1611(2) 0.5163(5) 1.0046(3) 0.0137(8) Uani 1 1 d .
Zn4 Zn 0.1195(2) 0.2534(5) 0.5172(3) 0.0154(8) Uani 1 1 d .
Zn5 Zn 0.1093(2) 0.7491(5) 0.6262(3) 0.0139(8) Uani 1 1 d .
Zn6 Zn 0.1007(3) 0.0154(5) 0.9265(3) 0.0167(8) Uani 1 1 d .
Zn7 Zn 0.1584(3) 0.3626(7) 0.8128(4) 0.0220(12) Uani 0.752(8) 1 d P
Zn8 Zn 0.1170(10) 0.445(2) 0.7276(14) 0.0220(12) Uani 0.248(8) 1 d P
Zn9 Zn 0.1573(3) -0.1192(7) 1.3311(4) 0.0230(13) Uani 0.755(9) 1 d P
Zn10 Zn 0.1202(11) -0.055(2) 0.4050(15) 0.0230(13) Uani 0.245(9) 1 d P
Sb1 Sb 0.0000 0.7268(3) 0.3455(2) 0.0072(6) Uani 1 2 d S
Sb2 Sb 0.0000 0.5215(4) 0.5301(2) 0.0091(6) Uani 1 2 d S
Sb3 Sb 0.0000 0.2159(3) 0.7898(2) 0.0076(6) Uani 1 2 d S
Sb4 Sb 0.24854(11) 0.2194(3) 0.99198(16) 0.0081(4) Uani 1 1 d .
Sb5 Sb 0.35158(11) 0.2758(3) 1.33202(14) 0.0091(4) Uani 1 1 d .
Sb6 Sb 0.24155(12) -0.2885(3) 1.15033(16) 0.0079(4) Uani 1 1 d .
Sb7 Sb 0.16687(11) 0.2386(3) 1.31625(15) 0.0072(4) Uani 1 1 d .
Sb8 Sb 0.0000 0.0302(4) 0.6011(2) 0.0083(6) Uani 1 2 d S
Sb9 Sb 0.0000 0.0317(3) 1.10363(19) 0.0064(5) Uani 1 2 d S
Sb10 Sb 0.0000 0.3914(3) 1.0562(2) 0.0067(5) Uani 1 2 d S

loop_
_atom_site_aniso_label
_atom_site_aniso_U_11
_atom_site_aniso_U_22
_atom_site_aniso_U_33
_atom_site_aniso_U_23
_atom_site_aniso_U_13
_atom_site_aniso_U_12
Zn1 0.0088(15) 0.0055(16) 0.0217(19) -0.0003(15) -0.0019(14) 0.0018(13)
Zn2 0.0111(16) 0.0094(17) 0.0091(17) 0.0001(15) -0.0042(14) -0.0029(14)
Zn3 0.0121(17) 0.0135(18) 0.0153(18) 0.0018(15) 0.0029(15) -0.0001(14)
Zn4 0.0108(17) 0.024(2) 0.0112(18) 0.0041(15) -0.0008(13) 0.0053(15)
Zn5 0.0091(15) 0.0231(19) 0.0094(18) -0.0067(14) -0.0023(13) 0.0028(14)
Zn6 0.0137(17) 0.023(2) 0.0131(18) -0.0060(17) 0.0001(16) 0.0009(17)
Zn7 0.015(2) 0.025(3) 0.026(3) -0.008(2) 0.011(2) -0.0112(19)
Zn8 0.015(2) 0.025(3) 0.026(3) -0.008(2) 0.011(2) -0.0112(19)
Zn9 0.019(3) 0.016(3) 0.033(3) 0.018(2) -0.020(2) -0.0129(19)
Zn10 0.019(3) 0.016(3) 0.033(3) 0.018(2) -0.020(2) -0.0129(19)
Sb1 0.0077(12) 0.0061(14) 0.0079(14) 0.0004(12) 0.000 0.000
Sb2 0.0101(13) 0.0103(15) 0.0069(13) 0.0009(11) 0.000 0.000
Sb3 0.0078(12) 0.0057(14) 0.0094(15) 0.0010(11) 0.000 0.000
Sb4 0.0069(10) 0.0095(10) 0.0079(10) -0.0023(8) -0.0002(7) -0.0001(7)
Sb5 0.0072(8) 0.0130(10) 0.0071(10) -0.0010(8) -0.0004(7) 0.0017(7)
Sb6 0.0071(8) 0.0062(9) 0.0104(10) 0.0022(9) -0.0003(7) 0.0010(7)
Sb7 0.0073(8) 0.0071(9) 0.0071(9) 0.0013(7) 0.0002(7) -0.0006(8)
Sb8 0.0111(13) 0.0053(13) 0.0085(13) 0.0037(12) 0.000 0.000
Sb9 0.0059(11) 0.0078(12) 0.0055(11) -0.0023(10) 0.000 0.000
Sb10 0.0042(11) 0.0100(13) 0.0059(11) 0.0023(10) 0.000 0.000

loop_
_atom_type_symbol
_atom_type_description
_atom_type_scat_dispersion_real
_atom_type_scat_dispersion_imag
_atom_type_scat_source
Zn Zn 0.2839 1.4301 'International Tables Vol C Tables 4.2.6.8 and 6.1.1.4'
Sb Sb -0.5866 1.5461 'International Tables Vol C Tables 4.2.6.8 and 6.1.1.4'

loop_
_geom_angle_atom_site_label_1
_geom_angle_atom_site_label_2
_geom_angle_atom_site_label_3
_geom_angle
_geom_angle_site_symmetry_1
_geom_angle_site_symmetry_3
Sb6 Zn1 Sb4 113.31(14) . .
Sb6 Zn1 Zn9 67.16(16) . .
Sb4 Zn1 Zn9 158.37(18) . .
Sb6 Zn1 Sb9 112.60(14) . .
Sb4 Zn1 Sb9 105.27(14) . .
Zn9 Zn1 Sb9 93.62(15) . .
Sb6 Zn1 Sb7 122.44(15) . .
Sb4 Zn1 Sb7 105.68(13) . .
Zn9 Zn1 Sb7 61.40(15) . .
Sb9 Zn1 Sb7 95.03(12) . .
Sb6 Zn1 Zn6 98.63(14) . .
Sb4 Zn1 Zn6 60.51(12) . .
Zn9 Zn1 Zn6 140.92(18) . .
Sb9 Zn1 Zn6 57.05(11) . .
Sb7 Zn1 Zn6 137.83(15) . .
Sb7 Zn2 Sb10 106.86(14) 1_554 1_554
Sb7 Zn2 Sb1 113.97(15) 1_554 .
Sb10 Zn2 Sb1 111.14(14) 1_554 .
Sb7 Zn2 Sb6 106.90(14) 1_554 1_564
Sb10 Zn2 Sb6 112.37(14) 1_554 1_564
Sb1 Zn2 Sb6 105.65(13) . 1_564
Sb7 Zn2 Zn3 109.06(15) 1_554 1_554
Sb10 Zn2 Zn3 57.45(10) 1_554 1_554
Sb1 Zn2 Zn3 136.81(16) . 1_554
Sb6 Zn2 Zn3 56.69(11) 1_564 1_554
Sb7 Zn2 Zn2 112.46(9) 1_554 4
Sb10 Zn2 Zn2 56.70(8) 1_554 4
Sb1 Zn2 Zn2 57.29(8) . 4
Sb6 Zn2 Zn2 140.63(8) 1_564 4
Zn3 Zn2 Zn2 108.94(10) 1_554 4
Sb4 Zn3 Sb6 107.81(14) . 1_565
Sb4 Zn3 Sb10 98.65(13) . .
Sb6 Zn3 Sb10 116.02(15) 1_565 .
Sb4 Zn3 Zn7 64.80(15) . .
Sb6 Zn3 Zn7 151.12(17) 1_565 .
Sb10 Zn3 Zn7 92.85(16) . .
Sb4 Zn3 Sb5 119.73(15) . 2_564
Sb6 Zn3 Sb5 104.95(14) 1_565 2_564
Sb10 Zn3 Sb5 110.23(14) . 2_564
Zn7 Zn3 Sb5 62.11(15) . 2_564
Sb4 Zn3 Zn2 102.19(15) . 1_556
Sb6 Zn3 Zn2 59.71(11) 1_565 1_556
Sb10 Zn3 Zn2 58.22(11) . 1_556
Zn7 Zn3 Zn2 147.37(19) . 1_556
Sb5 Zn3 Zn2 138.05(16) 2_564 1_556
Sb7 Zn4 Sb6 113.68(14) 1_554 2_554
Sb7 Zn4 Sb8 121.96(17) 1_554 .
Sb6 Zn4 Sb8 109.15(15) 2_554 .
Sb7 Zn4 Sb2 105.39(14) 1_554 .
Sb6 Zn4 Sb2 113.06(15) 2_554 .
Sb8 Zn4 Sb2 91.33(13) . .
Sb7 Zn4 Zn10 57.8(4) 1_554 .
Sb6 Zn4 Zn10 113.9(3) 2_554 .
Sb8 Zn4 Zn10 70.0(4) . .
Sb2 Zn4 Zn10 132.9(3) . .
Sb7 Zn4 Zn8 150.1(3) 1_554 .
Sb6 Zn4 Zn8 54.0(3) 2_554 .
Sb8 Zn4 Zn8 87.4(3) . .
Sb2 Zn4 Zn8 64.9(4) . .
Zn10 Zn4 Zn8 149.8(5) . .
Zn8 Zn5 Sb5 57.3(4) . 2_564
Zn8 Zn5 Sb2 70.9(4) . .
Sb5 Zn5 Sb2 121.82(16) 2_564 .
Zn8 Zn5 Sb8 140.9(4) . 1_565
Sb5 Zn5 Sb8 107.51(14) 2_564 1_565
Sb2 Zn5 Sb8 95.71(13) . 1_565
Zn8 Zn5 Sb4 110.1(3) . 2_564
Sb5 Zn5 Sb4 116.25(13) 2_564 2_564
Sb2 Zn5 Sb4 104.40(14) . 2_564
Sb8 Zn5 Sb4 108.82(15) 1_565 2_564
Sb5 Zn6 Sb9 124.53(17) 2_554 .
Sb5 Zn6 Sb3 109.64(15) 2_554 .
Sb9 Zn6 Sb3 101.03(14) . .
Sb5 Zn6 Sb4 113.06(15) 2_554 .
Sb9 Zn6 Sb4 99.51(14) . .
Sb3 Zn6 Sb4 107.41(15) . .
Sb5 Zn6 Zn1 110.01(16) 2_554 .
Sb9 Zn6 Zn1 56.31(10) . .
Sb3 Zn6 Zn1 140.32(17) . .
Sb4 Zn6 Zn1 54.13(11) . .
Sb5 Zn6 Zn6 105.70(9) 2_554 4
Sb9 Zn6 Zn6 56.20(9) . 4
Sb3 Zn6 Zn6 57.03(9) . 4
Sb4 Zn6 Zn6 141.24(9) . 4
Zn1 Zn6 Zn6 112.50(10) . 4
Zn8 Zn7 Sb6 75.1(7) . 2_554
Zn8 Zn7 Sb3 73.1(7) . .
Sb6 Zn7 Sb3 109.5(2) 2_554 .
Zn8 Zn7 Zn3 120.3(7) . .
Sb6 Zn7 Zn3 142.9(2) 2_554 .
Sb3 Zn7 Zn3 107.42(18) . .
Zn8 Zn7 Sb5 66.1(7) . 2_564
Sb6 Zn7 Sb5 108.48(19) 2_554 2_564
Sb3 Zn7 Sb5 112.74(19) . 2_564
Zn3 Zn7 Sb5 59.15(15) . 2_564
Zn8 Zn7 Sb4 175.7(7) . .
Sb6 Zn7 Sb4 105.83(18) 2_554 .
Sb3 Zn7 Sb4 110.23(19) . .
Zn3 Zn7 Sb4 56.46(13) . .
Sb5 Zn7 Sb4 109.79(18) 2_564 .
Zn7 Zn8 Sb5 84.2(8) . 2_564
Zn7 Zn8 Sb3 76.0(7) . .
Sb5 Zn8 Sb3 122.2(6) 2_564 .
Zn7 Zn8 Sb6 74.0(7) . 2_554
Sb5 Zn8 Sb6 115.4(6) 2_564 2_554
Sb3 Zn8 Sb6 110.2(6) . 2_554
Zn7 Zn8 Zn5 141.9(9) . .
Sb5 Zn8 Zn5 61.5(4) 2_564 .
Sb3 Zn8 Zn5 135.1(7) . .
Sb6 Zn8 Zn5 104.9(6) 2_554 .
Zn7 Zn8 Zn4 117.0(9) . .
Sb5 Zn8 Zn4 148.6(7) 2_564 .
Sb3 Zn8 Zn4 87.0(4) . .
Sb6 Zn8 Zn4 56.1(3) 2_554 .
Zn5 Zn8 Zn4 90.1(5) . .
Zn7 Zn8 Sb2 163.4(9) . .
Sb5 Zn8 Sb2 111.0(6) 2_564 .
Sb3 Zn8 Sb2 89.7(5) . .
Sb6 Zn8 Sb2 103.9(5) 2_554 .
Zn5 Zn8 Sb2 54.7(4) . .
Zn4 Zn8 Sb2 52.7(3) . .
Zn10 Zn9 Sb4 76.0(8) 1_556 2
Zn10 Zn9 Sb1 73.6(8) 1_556 1_546
Sb4 Zn9 Sb1 107.22(19) 2 1_546
Zn10 Zn9 Zn1 125.5(8) 1_556 .
Sb4 Zn9 Zn1 140.7(2) 2 .
Sb1 Zn9 Zn1 110.36(19) 1_546 .
Zn10 Zn9 Sb7 70.5(8) 1_556 .
Sb4 Zn9 Sb7 108.73(19) 2 .
Sb1 Zn9 Sb7 119.9(2) 1_546 .
Zn1 Zn9 Sb7 60.75(13) . .
Zn10 Zn9 Sb6 177.3(8) 1_556 .
Sb4 Zn9 Sb6 104.48(18) 2 .
Sb1 Zn9 Sb6 103.80(19) 1_546 .
Zn1 Zn9 Sb6 55.70(14) . .
Sb7 Zn9 Sb6 111.59(18) . .
Zn9 Zn10 Sb1 79.9(9) 1_554 1_545
Zn9 Zn10 Sb4 77.3(8) 1_554 2_554
Sb1 Zn10 Sb4 109.7(6) 1_545 2_554
Zn9 Zn10 Sb7 84.0(9) 1_554 1_554
Sb1 Zn10 Sb7 128.5(6) 1_545 1_554
Sb4 Zn10 Sb7 113.8(6) 2_554 1_554
Zn9 Zn10 Zn4 139.3(10) 1_554 .
Sb1 Zn10 Zn4 135.1(8) 1_545 .
Sb4 Zn10 Zn4 101.7(6) 2_554 .
Sb7 Zn10 Zn4 58.8(4) 1_554 .
Zn9 Zn10 Sb8 166.8(10) 1_554 .
Sb1 Zn10 Sb8 88.2(5) 1_545 .
Sb4 Zn10 Sb8 101.5(6) 2_554 .
Sb7 Zn10 Sb8 108.2(6) 1_554 .
Zn4 Zn10 Sb8 53.9(4) . .
Zn10 Sb1 Zn10 88.7(9) 1_565 4_565
Zn10 Sb1 Zn9 26.5(5) 1_565 1_564
Zn10 Sb1 Zn9 110.5(4) 4_565 1_564
Zn10 Sb1 Zn9 110.5(4) 1_565 4_564
Zn10 Sb1 Zn9 26.5(5) 4_565 4_564
Zn9 Sb1 Zn9 126.0(2) 1_564 4_564
Zn10 Sb1 Zn2 160.4(5) 1_565 4
Zn10 Sb1 Zn2 100.8(5) 4_565 4
Zn9 Sb1 Zn2 135.21(18) 1_564 4
Zn9 Sb1 Zn2 75.33(16) 4_564 4
Zn10 Sb1 Zn2 100.8(5) 1_565 .
Zn10 Sb1 Zn2 160.4(5) 4_565 .
Zn9 Sb1 Zn2 75.33(15) 1_564 .
Zn9 Sb1 Zn2 135.21(18) 4_564 .
Zn2 Sb1 Zn2 65.42(16) 4 .
Zn10 Sb1 Sb2 97.0(4) 1_565 .
Zn10 Sb1 Sb2 97.0(4) 4_565 .
Zn9 Sb1 Sb2 107.96(13) 1_564 .
Zn9 Sb1 Sb2 107.96(13) 4_564 .
Zn2 Sb1 Sb2 98.87(12) 4 .
Zn2 Sb1 Sb2 98.87(12) . .
Zn5 Sb2 Zn5 74.91(17) 4 .
Zn5 Sb2 Zn4 96.96(12) 4 4
Zn5 Sb2 Zn4 156.41(19) . 4
Zn5 Sb2 Zn4 156.41(18) 4 .
Zn5 Sb2 Zn4 96.96(12) . .
Zn4 Sb2 Zn4 81.66(18) 4 .
Zn5 Sb2 Sb1 90.63(12) 4 .
Zn5 Sb2 Sb1 90.63(12) . .
Zn4 Sb2 Sb1 111.85(12) 4 .
Zn4 Sb2 Sb1 111.85(12) . .
Zn5 Sb2 Zn8 95.8(3) 4 .
Zn5 Sb2 Zn8 54.4(3) . .
Zn4 Sb2 Zn8 105.8(3) 4 .
Zn4 Sb2 Zn8 62.4(3) . .
Sb1 Sb2 Zn8 140.7(3) . .
Zn5 Sb2 Zn8 54.4(3) 4 4
Zn5 Sb2 Zn8 95.8(3) . 4
Zn4 Sb2 Zn8 62.4(3) 4 4
Zn4 Sb2 Zn8 105.8(3) . 4
Sb1 Sb2 Zn8 140.7(3) . 4
Zn8 Sb2 Zn8 68.5(6) . 4
Zn8 Sb3 Zn8 84.5(8) . 4
Zn8 Sb3 Zn7 110.4(4) . 4
Zn8 Sb3 Zn7 30.9(4) 4 4
Zn8 Sb3 Zn7 30.9(4) . .
Zn8 Sb3 Zn7 110.4(4) 4 .
Zn7 Sb3 Zn7 127.6(3) 4 .
Zn8 Sb3 Zn6 101.6(4) . .
Zn8 Sb3 Zn6 158.8(4) 4 .
Zn7 Sb3 Zn6 131.10(17) 4 .
Zn7 Sb3 Zn6 71.38(15) . .
Zn8 Sb3 Zn6 158.8(4) . 4
Zn8 Sb3 Zn6 101.6(4) 4 4
Zn7 Sb3 Zn6 71.38(15) 4 4
Zn7 Sb3 Zn6 131.10(17) . 4
Zn6 Sb3 Zn6 65.94(17) . 4
Zn8 Sb3 Sb8 94.9(4) . .
Zn8 Sb3 Sb8 94.9(4) 4 .
Zn7 Sb3 Sb8 108.29(13) 4 .
Zn7 Sb3 Sb8 108.29(13) . .
Zn6 Sb3 Sb8 104.61(12) . .
Zn6 Sb3 Sb8 104.61(12) 4 .
Zn10 Sb4 Zn9 26.7(5) 2 2_554
Zn10 Sb4 Zn3 145.8(4) 2 .
Zn9 Sb4 Zn3 125.02(17) 2_554 .
Zn10 Sb4 Zn1 110.2(4) 2 .
Zn9 Sb4 Zn1 128.48(16) 2_554 .
Zn3 Sb4 Zn1 103.79(13) . .
Zn10 Sb4 Zn5 73.6(4) 2 2_565
Zn9 Sb4 Zn5 95.35(15) 2_554 2_565
Zn3 Sb4 Zn5 105.73(13) . 2_565
Zn1 Sb4 Zn5 85.32(12) . 2_565
Zn10 Sb4 Zn6 101.4(4) 2 .
Zn9 Sb4 Zn6 91.66(15) 2_554 .
Zn3 Sb4 Zn6 96.33(12) . .
Zn1 Sb4 Zn6 65.36(12) . .
Zn5 Sb4 Zn6 146.90(14) 2_565 .
Zn10 Sb4 Zn7 102.0(5) 2 .
Zn9 Sb4 Zn7 75.28(17) 2_554 .
Zn3 Sb4 Zn7 58.75(14) . .
Zn1 Sb4 Zn7 126.55(13) . .
Zn5 Sb4 Zn7 145.70(14) 2_565 .
Zn6 Sb4 Zn7 67.26(14) . .
Zn8 Sb5 Zn6 153.5(4) 2_565 2
Zn8 Sb5 Zn5 61.2(4) 2_565 2_565
Zn6 Sb5 Zn5 108.80(13) 2 2_565
Zn8 Sb5 Zn3 86.3(4) 2_565 2_565
Zn6 Sb5 Zn3 98.80(14) 2 2_565
Zn5 Sb5 Zn3 147.25(14) 2_565 2_565
Zn8 Sb5 Sb7 103.3(4) 2_565 .
Zn6 Sb5 Sb7 102.35(11) 2 .
Zn5 Sb5 Sb7 98.01(10) 2_565 .
Zn3 Sb5 Sb7 92.82(9) 2_565 .
Zn8 Sb5 Zn7 29.8(4) 2_565 2_565
Zn6 Sb5 Zn7 153.97(15) 2 2_565
Zn5 Sb5 Zn7 89.87(15) 2_565 2_565
Zn3 Sb5 Zn7 58.73(14) 2_565 2_565
Sb7 Sb5 Zn7 92.46(11) . 2_565
Zn7 Sb6 Zn1 116.56(17) 2 .
Zn7 Sb6 Zn8 30.9(4) 2 2
Zn1 Sb6 Zn8 137.7(4) . 2
Zn7 Sb6 Zn3 133.05(17) 2 1_545
Zn1 Sb6 Zn3 109.08(13) . 1_545
Zn8 Sb6 Zn3 111.4(4) 2 1_545
Zn7 Sb6 Zn4 94.27(15) 2 2
Zn1 Sb6 Zn4 99.75(13) . 2
Zn8 Sb6 Zn4 70.0(4) 2 2
Zn3 Sb6 Zn4 88.28(13) 1_545 2
Zn7 Sb6 Zn2 94.43(15) 2 1_546
Zn1 Sb6 Zn2 103.76(12) . 1_546
Zn8 Sb6 Zn2 104.7(4) 2 1_546
Zn3 Sb6 Zn2 63.60(11) 1_545 1_546
Zn4 Sb6 Zn2 147.92(14) 2 1_546
Zn7 Sb6 Zn9 74.06(16) 2 .
Zn1 Sb6 Zn9 57.14(13) . .
Zn8 Sb6 Zn9 105.0(4) 2 .
Zn3 Sb6 Zn9 126.85(13) 1_545 .
Zn4 Sb6 Zn9 141.32(14) 2 .
Zn2 Sb6 Zn9 70.69(13) 1_546 .
Zn10 Sb7 Zn4 63.4(5) 1_556 1_556
Zn10 Sb7 Zn2 141.9(4) 1_556 1_556
Zn4 Sb7 Zn2 108.39(13) 1_556 1_556
Zn10 Sb7 Zn1 81.3(5) 1_556 .
Zn4 Sb7 Zn1 144.46(14) 1_556 .
Zn2 Sb7 Zn1 96.50(13) 1_556 .
Zn10 Sb7 Zn9 25.5(5) 1_556 .
Zn4 Sb7 Zn9 87.90(16) 1_556 .
Zn2 Sb7 Zn9 143.62(14) 1_556 .
Zn1 Sb7 Zn9 57.85(14) . .
Zn10 Sb7 Sb5 108.8(4) 1_556 .
Zn4 Sb7 Sb5 101.06(10) 1_556 .
Zn2 Sb7 Sb5 109.33(10) 1_556 .
Zn1 Sb7 Sb5 93.84(9) . .
Zn9 Sb7 Sb5 98.58(12) . .
Zn4 Sb8 Zn4 83.01(17) 4 .
Zn4 Sb8 Zn5 98.85(11) 4 4_545
Zn4 Sb8 Zn5 161.32(18) . 4_545
Zn4 Sb8 Zn5 161.32(18) 4 1_545
Zn4 Sb8 Zn5 98.85(11) . 1_545
Zn5 Sb8 Zn5 73.56(17) 4_545 1_545
Zn4 Sb8 Sb3 90.69(12) 4 .
Zn4 Sb8 Sb3 90.69(12) . .
Zn5 Sb8 Sb3 107.82(13) 4_545 .
Zn5 Sb8 Sb3 107.82(13) 1_545 .
Zn4 Sb8 Zn10 56.0(3) 4 4
Zn4 Sb8 Zn10 101.6(3) . 4
Zn5 Sb8 Zn10 65.4(3) 4_545 4
Zn5 Sb8 Zn10 105.6(3) 1_545 4
Sb3 Sb8 Zn10 142.0(3) . 4
Zn4 Sb8 Zn10 101.6(3) 4 .
Zn4 Sb8 Zn10 56.0(3) . .
Zn5 Sb8 Zn10 105.6(3) 4_545 .
Zn5 Sb8 Zn10 65.4(3) 1_545 .
Sb3 Sb8 Zn10 142.0(3) . .
Zn10 Sb8 Zn10 69.9(6) 4 .
Zn1 Sb9 Zn1 158.98(19) 4 .
Zn1 Sb9 Zn6 134.21(14) 4 .
Zn1 Sb9 Zn6 66.64(12) . .
Zn1 Sb9 Zn6 66.64(12) 4 4
Zn1 Sb9 Zn6 134.21(14) . 4
Zn6 Sb9 Zn6 67.59(17) . 4
Zn1 Sb9 Sb10 92.92(9) 4 .
Zn1 Sb9 Sb10 92.92(9) . .
Zn6 Sb9 Sb10 82.48(12) . .
Zn6 Sb9 Sb10 82.48(12) 4 .
Zn3 Sb10 Zn3 128.48(18) . 4
Zn3 Sb10 Zn2 64.33(11) . 1_556
Zn3 Sb10 Zn2 123.75(15) 4 1_556
Zn3 Sb10 Zn2 123.75(15) . 4_556
Zn3 Sb10 Zn2 64.33(11) 4 4_556
Zn2 Sb10 Zn2 66.59(17) 1_556 4_556
Zn3 Sb10 Sb9 113.76(9) . .
Zn3 Sb10 Sb9 113.76(9) 4 .
Zn2 Sb10 Sb9 100.27(11) 1_556 .
Zn2 Sb10 Sb9 100.27(11) 4_556 .

loop_
_geom_bond_atom_site_label_1
_geom_bond_atom_site_label_2
_geom_bond_distance
_geom_bond_site_symmetry_2
Zn1 Sb6 2.633(4) .
Zn1 Sb4 2.653(4) .
Zn1 Zn9 2.677(6) .
Zn1 Sb9 2.697(3) .
Zn1 Sb7 2.759(4) .
Zn1 Zn6 2.976(5) .
Zn2 Sb7 2.669(4) 1_554
Zn2 Sb10 2.711(4) 1_554
Zn2 Sb1 2.754(5) .
Zn2 Sb6 2.771(4) 1_564
Zn2 Zn3 2.874(5) 1_554
Zn2 Zn2 2.976(7) 4
Zn3 Sb4 2.650(4) .
Zn3 Sb6 2.682(4) 1_565
Zn3 Sb10 2.688(4) .
Zn3 Zn7 2.718(6) .
Zn3 Sb5 2.730(4) 2_564
Zn3 Zn2 2.874(5) 1_556
Zn4 Sb7 2.660(4) 1_554
Zn4 Sb6 2.704(4) 2_554
Zn4 Sb8 2.710(4) .
Zn4 Sb2 2.747(4) .
Zn4 Zn10 2.781(19) .
Zn4 Zn8 3.061(17) .
Zn5 Zn8 2.688(19) .
Zn5 Sb5 2.695(4) 2_564
Zn5 Sb2 2.700(4) .
Zn5 Sb8 2.743(4) 1_565
Zn5 Sb4 2.748(4) 2_564
Zn6 Sb5 2.652(5) 2_554
Zn6 Sb9 2.720(4) .
Zn6 Sb3 2.780(5) .
Zn6 Sb4 2.850(4) .
Zn6 Zn6 3.026(8) 4
Zn7 Zn8 1.402(19) .
Zn7 Sb6 2.621(5) 2_554
Zn7 Sb3 2.653(5) .
Zn7 Sb5 2.811(6) 2_564
Zn7 Sb4 2.877(6) .
Zn8 Sb5 2.582(16) 2_564
Zn8 Sb3 2.616(16) .
Zn8 Sb6 2.635(16) 2_554
Zn8 Sb2 3.127(19) .
Zn9 Zn10 1.20(2) 1_556
Zn9 Sb4 2.609(5) 2
Zn9 Sb1 2.653(5) 1_546
Zn9 Sb7 2.776(6) .
Zn9 Sb6 2.937(7) .
Zn10 Zn9 1.20(2) 1_554
Zn10 Sb1 2.584(15) 1_545
Zn10 Sb4 2.595(16) 2_554
Zn10 Sb7 2.632(15) 1_554
Zn10 Sb8 3.15(2) .
Sb1 Zn10 2.584(15) 1_565
Sb1 Zn10 2.584(15) 4_565
Sb1 Zn9 2.653(5) 1_564
Sb1 Zn9 2.653(5) 4_564
Sb1 Zn2 2.754(5) 4
Sb1 Sb2 2.839(4) .
Sb2 Zn5 2.700(4) 4
Sb2 Zn4 2.747(4) 4
Sb2 Zn8 3.127(19) 4
Sb3 Zn8 2.616(16) 4
Sb3 Zn7 2.653(5) 4
Sb3 Zn6 2.780(5) 4
Sb3 Sb8 2.801(4) .
Sb4 Zn10 2.595(16) 2
Sb4 Zn9 2.609(5) 2_554
Sb4 Zn5 2.748(4) 2_565
Sb5 Zn8 2.582(16) 2_565
Sb5 Zn6 2.652(5) 2
Sb5 Zn5 2.695(4) 2_565
Sb5 Zn3 2.730(4) 2_565
Sb5 Sb7 2.798(2) .
Sb5 Zn7 2.811(6) 2_565
Sb6 Zn7 2.621(5) 2
Sb6 Zn8 2.635(16) 2
Sb6 Zn3 2.682(4) 1_545
Sb6 Zn4 2.704(4) 2
Sb6 Zn2 2.771(4) 1_546
Sb7 Zn10 2.632(15) 1_556
Sb7 Zn4 2.660(4) 1_556
Sb7 Zn2 2.669(4) 1_556
Sb8 Zn4 2.710(4) 4
Sb8 Zn5 2.743(4) 4_545
Sb8 Zn5 2.743(4) 1_545
Sb8 Zn10 3.15(2) 4
Sb9 Zn1 2.697(3) 4
Sb9 Zn6 2.720(4) 4
Sb9 Sb10 2.845(4) .
Sb10 Zn3 2.688(4) 4
Sb10 Zn2 2.711(4) 1_556
Sb10 Zn2 2.711(4) 4_556
